data_7056329
loop_
_publ_author_name
'Chang, Yi-Xin'
'Wang, Wen-Min'
'Zhang, Ru-Xia'
'Shen, Hai-Yun'
'Zhou, Xiao-Pu'
'Wang, Ni-Ni'
'Cui, Jian-Zhong'
'Gao, Hong-Ling'

_publ_section_title
;
 Dinuclear Ln(iii) complexes constructed from an 8-hydroxyquinoline Schiff
 base derivative with different terminal groups show differing slow
 magnetic relaxation
;
_journal_name_full 'New J. Chem.'
_journal_paper_doi 10.1039/C6NJ04035G
_journal_year 2017
_chemical_formula_moiety 'C54 H42 Dy2 F12 N4 O10'
_chemical_formula_sum 'C54 H42 Dy2 F12 N4 O10'
_chemical_formula_weight 1459.91
_space_group_crystal_system triclinic
_space_group_IT_number 2
_space_group_name_Hall '-P 1'
_space_group_name_H-M_alt 'P -1'
_symmetry_space_group_name_Hall '-P 1'
_symmetry_space_group_name_H-M 'P -1'
_atom_sites_solution_hydrogens geom
_atom_sites_solution_primary direct
_audit_creation_date 2017-04-26
_audit_creation_method
;
Olex2 1.2
(compiled 2017.03.28 svn.r3405 for OlexSys, GUI svn.r5335)
;
_audit_update_record
;
2017-04-28 deposited with the CCDC.
2017-05-04 downloaded from the CCDC.
;
_cell_angle_alpha 62.342(5)
_cell_angle_beta 87.199(8)
_cell_angle_gamma 74.965(7)
_cell_formula_units_Z 1
_cell_length_a 11.1652(12)
_cell_length_b 11.8584(8)
_cell_length_c 12.0735(11)
_cell_measurement_reflns_used 5002
_cell_measurement_temperature 113.15
_cell_measurement_theta_max 27.5
_cell_measurement_theta_min 3.0
_cell_volume 1362.6(2)
_computing_cell_refinement 'CrystalClear-SM Expert 2.1 b42 (Rigaku, 2015)'
_computing_data_collection CrystalClear
_computing_data_reduction CrystalClear
_computing_molecular_graphics 'Olex2 (Dolomanov et al., 2009)'
_computing_publication_material 'Olex2 (Dolomanov et al., 2009)'
_computing_structure_refinement 'ShelXL (Sheldrick, 2015)'
_computing_structure_solution 'ShelXS (Sheldrick, 2008)'
_diffrn_ambient_temperature 113.15
_diffrn_measured_fraction_theta_full 0.991
_diffrn_measured_fraction_theta_max 0.980
_diffrn_measurement_device_type "'Rigaku Xtalab P200"
_diffrn_measurement_method '\w scans'
_diffrn_radiation_monochromator confocal
_diffrn_radiation_type MoK\a
_diffrn_radiation_wavelength 0.71073
_diffrn_reflns_av_R_equivalents 0.0313
_diffrn_reflns_av_unetI/netI 0.0310
_diffrn_reflns_Laue_measured_fraction_full 0.991
_diffrn_reflns_Laue_measured_fraction_max 0.980
_diffrn_reflns_limit_h_max 14
_diffrn_reflns_limit_h_min -14
_diffrn_reflns_limit_k_max 15
_diffrn_reflns_limit_k_min -15
_diffrn_reflns_limit_l_max 15
_diffrn_reflns_limit_l_min -15
_diffrn_reflns_number 17468
_diffrn_reflns_point_group_measured_fraction_full 0.991
_diffrn_reflns_point_group_measured_fraction_max 0.980
_diffrn_reflns_theta_full 25.242
_diffrn_reflns_theta_max 27.529
_diffrn_reflns_theta_min 3.022
_diffrn_standards_decay_% 0
_diffrn_standards_interval_count 0
_diffrn_standards_interval_time 0
_diffrn_standards_number 0
_exptl_absorpt_coefficient_mu 2.823
_exptl_absorpt_correction_T_max 1.000
_exptl_absorpt_correction_T_min 0.844
_exptl_absorpt_correction_type multi-scan
_exptl_absorpt_process_details 'REQAB (Rigaku, 1998)'
_exptl_crystal_colour Colorless
_exptl_crystal_density_diffrn 1.779
_exptl_crystal_density_method "'not measured'"
_exptl_crystal_description Prism
_exptl_crystal_F_000 714
_exptl_crystal_size_max 0.2
_exptl_crystal_size_mid 0.18
_exptl_crystal_size_min 0.12
_refine_diff_density_max 2.014
_refine_diff_density_min -0.523
_refine_diff_density_rms 0.104
_refine_ls_extinction_method none
_refine_ls_goodness_of_fit_ref 1.008
_refine_ls_hydrogen_treatment constr
_refine_ls_matrix_type full
_refine_ls_number_parameters 427
_refine_ls_number_reflns 6167
_refine_ls_number_restraints 12
_refine_ls_restrained_S_all 1.056
_refine_ls_R_factor_all 0.0320
_refine_ls_R_factor_gt 0.0293
_refine_ls_shift/su_max 0.002
_refine_ls_shift/su_mean 0.000
_refine_ls_structure_factor_coef Fsqd
_refine_ls_weighting_details 'w=1/[\s^2^(Fo^2^)+(0.0517P)^2^] where P=(Fo^2^+2Fc^2^)/3'
_refine_ls_weighting_scheme calc
_refine_ls_wR_factor_gt 0.0754
_refine_ls_wR_factor_ref 0.0762
_reflns_Friedel_coverage 0.000
_reflns_number_gt 5573
_reflns_number_total 6167
_reflns_threshold_expression 'I > 2\s(I)'
_cod_data_source_file c6nj04035g2.cif
_cod_data_source_block 3
_cod_database_code 7056329
_shelx_shelxl_version_number 2014/8
_shelx_space_group_comment
;
The symmetry employed for this shelxl refinement is uniquely defined
by the following loop, which should always be used as a source of
symmetry information in preference to the above space-group names.
They are only intended as comments.
;
_shelx_estimated_absorpt_t_max 0.728
_shelx_estimated_absorpt_t_min 0.602
_olex2_refinement_description
;There are disorders in the -CF3 and -CH3 groups of the ligand
1. Fixed Uiso
 At 1.2 times of:
  All C(H) groups
 At 1.5 times of:
  All C(H,H,H) groups
2. Restrained distances
 C18-F1 = C18-F2 = C18-F3 = C22-F1' = C22-F2' = C22-F3'
 1.36 with sigma of 0.01
 C23-F4 = C23-F5 = C23-F6 = C27-F4' = C27-F5' = C27-F6'
 1.36 with sigma of 0.01
3. Others
 Sof(F1')=Sof(F2')=Sof(F3')=Sof(H18A)=Sof(H18B)=Sof(H18C)=1-FVAR(1)
 Sof(F1)=Sof(F2)=Sof(F3)=Sof(H22A)=Sof(H22B)=Sof(H22C)=FVAR(1)
 Sof(F4')=Sof(F5')=Sof(F6')=Sof(H23A)=Sof(H23B)=Sof(H23C)=1-FVAR(2)
 Sof(F4)=Sof(F5)=Sof(F6)=Sof(H27A)=Sof(H27B)=Sof(H27C)=FVAR(2)
4.a Me refined with riding coordinates:
 C18(H18A,H18B,H18C), C22(H22A,H22B,H22C), C23(H23A,H23B,H23C), C27(H27A,H27B,
 H27C)
4.b Aromatic/amide H refined with riding coordinates:
 C3(H3), C4(H4), C5(H5), C7(H7), C8(H8), C10(H10), C12(H12), C13(H13),
 C15(H15), C16(H16), C20(H20), C25(H25)
4.c Idealised Me refined as rotating group:
 C17(H17A,H17B,H17C)
;
_olex2_submission_special_instructions 'No special instructions were received'

loop_
_space_group_symop_operation_xyz
'x, y, z'
'-x, -y, -z'

loop_
_atom_site_label
_atom_site_type_symbol
_atom_site_fract_x
_atom_site_fract_y
_atom_site_fract_z
_atom_site_U_iso_or_equiv
_atom_site_adp_type
_atom_site_occupancy
_atom_site_site_symmetry_order
_atom_site_calc_flag
_atom_site_refinement_flags_posn
_atom_site_refinement_flags_occupancy
_atom_site_disorder_assembly
_atom_site_disorder_group
Dy1 Dy 0.86197(2) 0.46697(2) 0.09954(2) 0.03372(6) Uani 1 1 d . . . .
F1 F 0.7238(5) 0.2597(7) -0.1513(7) 0.106(3) Uani 0.514(5) 1 d D P A 1
F2 F 0.9138(5) 0.1666(5) -0.1475(5) 0.0813(18) Uani 0.514(5) 1 d D P A 1
F3 F 0.8528(9) 0.3774(6) -0.2289(5) 0.123(3) Uani 0.514(5) 1 d D P A 1
F1' F 0.9886(10) 0.0060(6) 0.4002(5) 0.139(4) Uani 0.486(5) 1 d D P A 2
F2' F 0.9527(8) -0.0847(5) 0.2909(7) 0.123(3) Uani 0.486(5) 1 d D P A 2
F3' F 1.1078(7) -0.0279(9) 0.2782(8) 0.154(4) Uani 0.486(5) 1 d D P A 2
F4 F 0.8144(3) 0.9338(3) 0.0070(3) 0.0712(10) Uani 0.785(4) 1 d D P B 1
F5 F 0.6326(3) 0.9019(3) 0.0389(3) 0.0724(10) Uani 0.785(4) 1 d D P B 1
F6 F 0.7293(3) 0.9242(3) 0.1745(3) 0.0723(10) Uani 0.785(4) 1 d D P B 1
F4' F 0.7686(9) 0.3947(11) 0.5361(9) 0.059(3) Uani 0.215(4) 1 d D P B 2
F5' F 0.8662(10) 0.5324(10) 0.5383(10) 0.061(3) Uani 0.215(4) 1 d D P B 2
F6' F 0.9716(9) 0.3561(11) 0.5328(9) 0.065(3) Uani 0.215(4) 1 d D P B 2
O1 O 0.92243(18) 0.5876(2) -0.1047(2) 0.0378(5) Uani 1 1 d . . . .
O2 O 0.8111(2) 0.3766(2) -0.0234(3) 0.0493(6) Uani 1 1 d . . . .
O3 O 0.9081(2) 0.2378(2) 0.2196(2) 0.0465(5) Uani 1 1 d . . . .
O4 O 0.8333(2) 0.6759(2) 0.0844(2) 0.0392(5) Uani 1 1 d . . . .
O5 O 0.8799(2) 0.4429(2) 0.3014(2) 0.0411(5) Uani 1 1 d . . . .
N1 N 0.6822(2) 0.6215(2) -0.0497(3) 0.0365(5) Uani 1 1 d . . . .
N2 N 0.6381(2) 0.4701(3) 0.1918(3) 0.0428(6) Uani 1 1 d . . . .
C1 C 0.7062(3) 0.6908(3) -0.1703(3) 0.0375(7) Uani 1 1 d . . . .
C2 C 0.8336(3) 0.6702(3) -0.1996(3) 0.0386(7) Uani 1 1 d . . . .
C3 C 0.8572(3) 0.7360(4) -0.3234(3) 0.0475(8) Uani 1 1 d . . . .
H3 H 0.9408 0.7248 -0.3453 0.057 Uiso 1 1 calc R . . .
C4 C 0.7593(4) 0.8200(4) -0.4186(4) 0.0519(9) Uani 1 1 d . . . .
H4 H 0.7784 0.8614 -0.5034 0.062 Uiso 1 1 calc R . . .
C5 C 0.6386(3) 0.8428(3) -0.3916(4) 0.0528(9) Uani 1 1 d . . . .
H5 H 0.5746 0.9002 -0.4571 0.063 Uiso 1 1 calc R . . .
C6 C 0.6082(3) 0.7816(3) -0.2671(3) 0.0439(7) Uani 1 1 d . . . .
C7 C 0.4868(3) 0.8006(4) -0.2286(4) 0.0519(9) Uani 1 1 d . . . .
H7 H 0.4196 0.8633 -0.2884 0.062 Uiso 1 1 calc R . . .
C8 C 0.4646(3) 0.7300(3) -0.1064(4) 0.0510(9) Uani 1 1 d . . . .
H8 H 0.3823 0.7429 -0.0812 0.061 Uiso 1 1 calc R . . .
C9 C 0.5655(3) 0.6374(3) -0.0175(4) 0.0424(7) Uani 1 1 d . . . .
C10 C 0.5466(3) 0.5542(3) 0.1106(4) 0.0439(7) Uani 1 1 d . . . .
H10 H 0.4643 0.5614 0.1361 0.053 Uiso 1 1 calc R . . .
C11 C 0.6116(3) 0.3928(3) 0.3161(3) 0.0434(7) Uani 1 1 d . . . .
C12 C 0.5108(3) 0.4380(4) 0.3732(4) 0.0545(9) Uani 1 1 d . . . .
H12 H 0.4569 0.5244 0.3279 0.065 Uiso 1 1 calc R . . .
C13 C 0.4901(4) 0.3570(4) 0.4952(4) 0.0591(10) Uani 1 1 d . . . .
H13 H 0.4198 0.3883 0.5308 0.071 Uiso 1 1 calc R . . .
C14 C 0.5673(4) 0.2329(4) 0.5668(4) 0.0556(9) Uani 1 1 d . . . .
C15 C 0.6687(3) 0.1899(4) 0.5112(4) 0.0539(9) Uani 1 1 d . . . .
H15 H 0.7234 0.1043 0.5583 0.065 Uiso 1 1 calc R . . .
C16 C 0.6921(3) 0.2679(4) 0.3899(4) 0.0499(8) Uani 1 1 d . . . .
H16 H 0.7638 0.2365 0.3559 0.060 Uiso 1 1 calc R . . .
C17 C 0.5444(5) 0.1462(5) 0.7004(5) 0.0722(13) Uani 1 1 d . . . .
H17A H 0.5130 0.2009 0.7419 0.108 Uiso 1 1 calc GR . . .
H17B H 0.6224 0.0810 0.7456 0.108 Uiso 1 1 calc GR . . .
H17C H 0.4828 0.1005 0.7004 0.108 Uiso 1 1 calc GR . . .
C18 C 0.8362(4) 0.2685(4) -0.1459(4) 0.0627(11) Uani 1 1 d D . . .
H18A H 0.8730 0.1798 -0.1370 0.094 Uiso 0.486(5) 1 calc R P A 2
H18B H 0.7470 0.2954 -0.1709 0.094 Uiso 0.486(5) 1 calc R P A 2
H18C H 0.8766 0.3310 -0.2102 0.094 Uiso 0.486(5) 1 calc R P A 2
C19 C 0.8548(3) 0.2672(4) -0.0228(4) 0.0466(8) Uani 1 1 d . . . .
C20 C 0.9136(3) 0.1501(3) 0.0791(4) 0.0482(8) Uani 1 1 d . . . .
H20 H 0.9416 0.0727 0.0694 0.058 Uiso 1 1 calc R . . .
C21 C 0.9331(3) 0.1417(3) 0.1941(4) 0.0501(9) Uani 1 1 d . . . .
C22 C 0.9899(5) 0.0072(4) 0.3022(5) 0.0772(14) Uani 1 1 d D . . .
H22A H 1.0054 -0.0595 0.2730 0.116 Uiso 0.514(5) 1 calc R P A 1
H22B H 1.0686 0.0066 0.3352 0.116 Uiso 0.514(5) 1 calc R P A 1
H22C H 0.9325 -0.0131 0.3685 0.116 Uiso 0.514(5) 1 calc R P A 1
C23 C 0.7477(4) 0.8719(4) 0.0945(4) 0.0552(9) Uani 1 1 d D . . .
H23A H 0.7251 0.9021 0.1576 0.083 Uiso 0.215(4) 1 calc R P B 2
H23B H 0.8098 0.9143 0.0439 0.083 Uiso 0.215(4) 1 calc R P B 2
H23C H 0.6734 0.8956 0.0400 0.083 Uiso 0.215(4) 1 calc R P B 2
C24 C 0.8018(3) 0.7225(3) 0.1597(3) 0.0414(7) Uani 1 1 d . . . .
C25 C 0.8079(3) 0.6538(4) 0.2887(3) 0.0468(8) Uani 1 1 d . . . .
H25 H 0.7832 0.7015 0.3349 0.056 Uiso 1 1 calc R . . .
C26 C 0.8497(3) 0.5157(4) 0.3538(3) 0.0434(7) Uani 1 1 d . . . .
C27 C 0.8595(4) 0.4461(4) 0.4946(4) 0.0577(9) Uani 1 1 d D . . .
H27A H 0.8340 0.5115 0.5252 0.086 Uiso 0.785(4) 1 calc R P B 1
H27B H 0.8051 0.3867 0.5241 0.086 Uiso 0.785(4) 1 calc R P B 1
H27C H 0.9457 0.3948 0.5263 0.086 Uiso 0.785(4) 1 calc R P B 1

loop_
_atom_site_aniso_label
_atom_site_aniso_U_11
_atom_site_aniso_U_22
_atom_site_aniso_U_33
_atom_site_aniso_U_23
_atom_site_aniso_U_13
_atom_site_aniso_U_12
Dy1 0.02104(8) 0.03622(9) 0.04174(9) -0.02026(7) 0.00067(5) 0.00007(6)
F1 0.060(3) 0.154(6) 0.143(6) -0.120(5) -0.039(3) 0.017(3)
F2 0.083(4) 0.089(4) 0.071(3) -0.057(3) -0.007(3) 0.021(3)
F3 0.248(10) 0.069(4) 0.047(3) -0.026(3) 0.002(4) -0.035(5)
F1' 0.281(12) 0.046(3) 0.047(3) -0.013(3) -0.030(5) 0.015(5)
F2' 0.189(8) 0.031(3) 0.115(6) -0.010(3) -0.069(5) -0.007(4)
F3' 0.092(6) 0.132(7) 0.125(7) 0.006(6) -0.031(5) 0.028(5)
F4 0.075(2) 0.0520(17) 0.092(2) -0.0363(16) 0.0483(18) -0.0276(15)
F5 0.0473(17) 0.0556(18) 0.089(2) -0.0219(17) 0.0015(15) 0.0045(14)
F6 0.086(2) 0.0535(17) 0.090(2) -0.0457(17) 0.0365(18) -0.0210(16)
F4' 0.066(7) 0.076(7) 0.041(5) -0.028(5) 0.012(4) -0.029(6)
F5' 0.066(7) 0.074(7) 0.061(6) -0.047(6) 0.004(5) -0.018(6)
F6' 0.062(7) 0.072(7) 0.039(5) -0.022(5) -0.010(4) 0.012(5)
O1 0.0198(9) 0.0466(12) 0.0410(11) -0.0205(10) -0.0022(8) 0.0016(9)
O2 0.0349(12) 0.0421(13) 0.0710(16) -0.0326(12) -0.0112(11) 0.0046(10)
O3 0.0381(12) 0.0449(13) 0.0559(14) -0.0261(11) 0.0061(10) -0.0059(10)
O4 0.0321(11) 0.0416(12) 0.0453(12) -0.0219(10) 0.0053(9) -0.0091(9)
O5 0.0300(11) 0.0439(12) 0.0468(12) -0.0225(10) 0.0027(9) -0.0031(9)
N1 0.0208(11) 0.0349(13) 0.0539(15) -0.0236(12) -0.0007(10) -0.0013(10)
N2 0.0287(13) 0.0399(14) 0.0604(17) -0.0259(13) 0.0100(12) -0.0067(11)
C1 0.0264(14) 0.0315(14) 0.0513(18) -0.0201(13) -0.0064(12) 0.0004(12)
C2 0.0282(15) 0.0396(16) 0.0459(17) -0.0217(14) -0.0040(12) -0.0014(12)
C3 0.0321(16) 0.0517(19) 0.0473(18) -0.0197(16) -0.0044(13) 0.0016(14)
C4 0.044(2) 0.0471(19) 0.0472(19) -0.0137(16) -0.0088(15) 0.0014(16)
C5 0.0402(19) 0.0380(17) 0.058(2) -0.0102(16) -0.0185(16) 0.0046(14)
C6 0.0276(15) 0.0341(15) 0.062(2) -0.0195(15) -0.0113(14) 0.0016(12)
C7 0.0267(16) 0.0395(18) 0.074(2) -0.0181(17) -0.0114(15) 0.0015(14)
C8 0.0204(15) 0.0438(18) 0.078(3) -0.0247(18) -0.0027(15) 0.0015(13)
C9 0.0235(14) 0.0369(16) 0.066(2) -0.0253(15) -0.0008(14) -0.0031(12)
C10 0.0210(14) 0.0443(17) 0.068(2) -0.0294(16) 0.0077(14) -0.0057(13)
C11 0.0351(17) 0.0422(17) 0.056(2) -0.0254(15) 0.0142(14) -0.0134(14)
C12 0.0382(19) 0.050(2) 0.076(3) -0.0343(19) 0.0147(17) -0.0064(16)
C13 0.043(2) 0.066(3) 0.080(3) -0.044(2) 0.0286(19) -0.0178(19)
C14 0.048(2) 0.060(2) 0.067(2) -0.032(2) 0.0175(18) -0.0235(19)
C15 0.0414(19) 0.053(2) 0.061(2) -0.0224(18) 0.0086(16) -0.0108(16)
C16 0.0337(17) 0.051(2) 0.060(2) -0.0255(17) 0.0102(15) -0.0071(15)
C17 0.066(3) 0.076(3) 0.071(3) -0.031(2) 0.028(2) -0.024(2)
C18 0.063(3) 0.049(2) 0.073(3) -0.034(2) 0.002(2) 0.0014(19)
C19 0.0267(15) 0.0478(19) 0.074(2) -0.0366(18) 0.0165(15) -0.0100(14)
C20 0.047(2) 0.0379(17) 0.060(2) -0.0271(16) 0.0178(16) -0.0064(15)
C21 0.0388(18) 0.0385(17) 0.072(2) -0.0277(17) 0.0205(17) -0.0092(14)
C22 0.090(4) 0.046(2) 0.076(3) -0.021(2) 0.012(3) -0.005(2)
C23 0.053(2) 0.048(2) 0.065(2) -0.0288(18) 0.0169(18) -0.0118(18)
C24 0.0254(15) 0.0459(18) 0.059(2) -0.0302(16) 0.0072(13) -0.0091(13)
C25 0.0397(18) 0.055(2) 0.053(2) -0.0332(17) 0.0086(15) -0.0097(16)
C26 0.0284(15) 0.059(2) 0.0464(17) -0.0298(16) 0.0038(13) -0.0072(14)
C27 0.057(2) 0.067(2) 0.048(2) -0.0303(19) 0.0012(17) -0.009(2)

loop_
_atom_type_symbol
_atom_type_description
_atom_type_scat_dispersion_real
_atom_type_scat_dispersion_imag
_atom_type_scat_source
C C 0.0033 0.0016 'International Tables Vol C Tables 4.2.6.8 and 6.1.1.4'
H H 0.0000 0.0000 'International Tables Vol C Tables 4.2.6.8 and 6.1.1.4'
Dy Dy -0.1892 4.4098 'International Tables Vol C Tables 4.2.6.8 and 6.1.1.4'
F F 0.0171 0.0103 'International Tables Vol C Tables 4.2.6.8 and 6.1.1.4'
N N 0.0061 0.0033 'International Tables Vol C Tables 4.2.6.8 and 6.1.1.4'
O O 0.0106 0.0060 'International Tables Vol C Tables 4.2.6.8 and 6.1.1.4'

loop_
_geom_angle_atom_site_label_1
_geom_angle_atom_site_label_2
_geom_angle_atom_site_label_3
_geom_angle
_geom_angle_site_symmetry_1
_geom_angle_site_symmetry_3
O1 Dy1 Dy1 35.85(5) 2_765 2_765
O1 Dy1 Dy1 34.89(5) . 2_765
O1 Dy1 O1 70.74(8) 2_765 .
O1 Dy1 O2 101.63(8) 2_765 .
O1 Dy1 O3 79.74(8) 2_765 .
O1 Dy1 O4 97.21(8) 2_765 .
O1 Dy1 O5 88.36(7) 2_765 .
O1 Dy1 N1 138.65(8) 2_765 .
O1 Dy1 N1 68.08(8) . .
O1 Dy1 N2 157.07(9) 2_765 .
O1 Dy1 N2 131.98(8) . .
O2 Dy1 Dy1 86.81(7) . 2_765
O2 Dy1 O1 73.34(9) . .
O2 Dy1 N1 70.08(8) . .
O2 Dy1 N2 90.12(9) . .
O3 Dy1 Dy1 105.43(6) . 2_765
O3 Dy1 O1 127.07(8) . .
O3 Dy1 O2 70.90(9) . .
O3 Dy1 O4 150.43(9) . .
O3 Dy1 N1 129.64(8) . .
O3 Dy1 N2 85.75(8) . .
O4 Dy1 Dy1 86.85(5) . 2_765
O4 Dy1 O1 77.81(8) . .
O4 Dy1 O2 137.68(8) . .
O4 Dy1 N1 70.73(8) . .
O4 Dy1 N2 86.69(8) . .
O5 Dy1 Dy1 117.35(5) . 2_765
O5 Dy1 O1 140.21(8) . .
O5 Dy1 O2 145.72(9) . .
O5 Dy1 O3 78.95(8) . .
O5 Dy1 O4 71.54(8) . .
O5 Dy1 N1 121.87(8) . .
O5 Dy1 N2 71.38(8) . .
N1 Dy1 Dy1 102.90(6) . 2_765
N1 Dy1 N2 63.90(9) . .
N2 Dy1 Dy1 166.65(6) . 2_765
Dy1 O1 Dy1 109.26(8) 2_765 .
C2 O1 Dy1 131.6(2) . 2_765
C2 O1 Dy1 119.09(19) . .
C19 O2 Dy1 132.7(2) . .
C21 O3 Dy1 134.4(2) . .
C24 O4 Dy1 133.6(2) . .
C26 O5 Dy1 137.1(2) . .
C1 N1 Dy1 116.59(18) . .
C9 N1 Dy1 123.3(2) . .
C9 N1 C1 120.1(3) . .
C10 N2 Dy1 114.0(2) . .
C10 N2 C11 118.3(3) . .
C11 N2 Dy1 127.7(2) . .
N1 C1 C2 117.8(3) . .
N1 C1 C6 121.7(3) . .
C2 C1 C6 120.5(3) . .
O1 C2 C1 118.2(3) . .
O1 C2 C3 124.1(3) . .
C3 C2 C1 117.6(3) . .
C2 C3 H3 119.4 . .
C2 C3 C4 121.2(3) . .
C4 C3 H3 119.4 . .
C3 C4 H4 119.2 . .
C5 C4 C3 121.6(4) . .
C5 C4 H4 119.2 . .
C4 C5 H5 120.0 . .
C4 C5 C6 120.1(3) . .
C6 C5 H5 120.0 . .
C5 C6 C1 118.8(3) . .
C5 C6 C7 124.7(3) . .
C7 C6 C1 116.5(3) . .
C6 C7 H7 119.6 . .
C8 C7 C6 120.8(3) . .
C8 C7 H7 119.6 . .
C7 C8 H8 120.3 . .
C7 C8 C9 119.3(3) . .
C9 C8 H8 120.3 . .
N1 C9 C8 121.4(3) . .
N1 C9 C10 116.9(3) . .
C8 C9 C10 121.7(3) . .
N2 C10 C9 121.9(3) . .
N2 C10 H10 119.1 . .
C9 C10 H10 119.1 . .
C12 C11 N2 123.2(3) . .
C16 C11 N2 119.3(3) . .
C16 C11 C12 117.4(3) . .
C11 C12 H12 119.9 . .
C13 C12 C11 120.2(4) . .
C13 C12 H12 119.9 . .
C12 C13 H13 118.7 . .
C14 C13 C12 122.5(3) . .
C14 C13 H13 118.7 . .
C13 C14 C15 117.2(4) . .
C13 C14 C17 121.9(4) . .
C15 C14 C17 120.9(4) . .
C14 C15 H15 119.0 . .
C16 C15 C14 121.9(4) . .
C16 C15 H15 119.0 . .
C11 C16 H16 119.6 . .
C15 C16 C11 120.8(3) . .
C15 C16 H16 119.6 . .
C14 C17 H17A 109.5 . .
C14 C17 H17B 109.5 . .
C14 C17 H17C 109.5 . .
H17A C17 H17B 109.5 . .
H17A C17 H17C 109.5 . .
H17B C17 H17C 109.5 . .
F1 C18 F2 109.3(5) . .
F1 C18 C19 105.5(4) . .
F2 C18 C19 110.0(4) . .
F3 C18 F1 113.6(6) . .
F3 C18 F2 112.9(6) . .
F3 C18 C19 105.2(4) . .
H18A C18 H18B 109.5 . .
H18A C18 H18C 109.5 . .
H18B C18 H18C 109.5 . .
C19 C18 H18A 109.5 . .
C19 C18 H18B 109.5 . .
C19 C18 H18C 109.5 . .
O2 C19 C18 115.0(3) . .
O2 C19 C20 126.0(4) . .
C20 C19 C18 119.0(3) . .
C19 C20 H20 119.0 . .
C21 C20 C19 122.1(3) . .
C21 C20 H20 119.0 . .
O3 C21 C20 126.2(3) . .
O3 C21 C22 115.8(4) . .
C20 C21 C22 118.0(3) . .
F1' C22 F2' 119.0(7) . .
F1' C22 F3' 108.9(8) . .
F1' C22 C21 113.6(5) . .
F2' C22 F3' 96.9(7) . .
F2' C22 C21 110.5(5) . .
F3' C22 C21 105.7(5) . .
C21 C22 H22A 109.5 . .
C21 C22 H22B 109.5 . .
C21 C22 H22C 109.5 . .
H22A C22 H22B 109.5 . .
H22A C22 H22C 109.5 . .
H22B C22 H22C 109.5 . .
F4 C23 F5 107.2(4) . .
F4 C23 F6 108.7(3) . .
F4 C23 C24 113.0(3) . .
F5 C23 C24 109.0(3) . .
F6 C23 F5 105.1(3) . .
F6 C23 C24 113.4(3) . .
H23A C23 H23B 109.5 . .
H23A C23 H23C 109.5 . .
H23B C23 H23C 109.5 . .
C24 C23 H23A 109.5 . .
C24 C23 H23B 109.5 . .
C24 C23 H23C 109.5 . .
O4 C24 C23 113.3(3) . .
O4 C24 C25 127.5(3) . .
C25 C24 C23 119.1(3) . .
C24 C25 H25 119.1 . .
C24 C25 C26 121.8(3) . .
C26 C25 H25 119.1 . .
O5 C26 C25 124.1(3) . .
O5 C26 C27 116.2(3) . .
C25 C26 C27 119.7(3) . .
F4' C27 F5' 111.9(7) . .
F4' C27 F6' 113.0(8) . .
F4' C27 C26 111.0(5) . .
F5' C27 C26 109.6(6) . .
F6' C27 F5' 104.1(7) . .
F6' C27 C26 106.9(5) . .
C26 C27 H27A 109.5 . .
C26 C27 H27B 109.5 . .
C26 C27 H27C 109.5 . .
H27A C27 H27B 109.5 . .
H27A C27 H27C 109.5 . .
H27B C27 H27C 109.5 . .

loop_
_geom_bond_atom_site_label_1
_geom_bond_atom_site_label_2
_geom_bond_distance
_geom_bond_site_symmetry_2
Dy1 Dy1 3.8304(5) 2_765
Dy1 O1 2.3209(19) 2_765
Dy1 O1 2.376(2) .
Dy1 O2 2.356(2) .
Dy1 O3 2.333(2) .
Dy1 O4 2.334(2) .
Dy1 O5 2.331(2) .
Dy1 N1 2.452(2) .
Dy1 N2 2.685(3) .
F1 C18 1.294(6) .
F2 C18 1.298(5) .
F3 C18 1.269(6) .
F1' C22 1.176(6) .
F2' C22 1.325(6) .
F3' C22 1.334(7) .
F4 C23 1.302(4) .
F5 C23 1.362(5) .
F6 C23 1.353(4) .
F4' C27 1.281(8) .
F5' C27 1.370(7) .
F6' C27 1.352(7) .
O1 Dy1 2.3209(19) 2_765
O1 C2 1.349(4) .
O2 C19 1.259(4) .
O3 C21 1.274(4) .
O4 C24 1.261(4) .
O5 C26 1.262(4) .
N1 C1 1.354(4) .
N1 C9 1.333(4) .
N2 C10 1.289(4) .
N2 C11 1.414(4) .
C1 C2 1.434(4) .
C1 C6 1.437(4) .
C2 C3 1.378(5) .
C3 H3 0.9500 .
C3 C4 1.415(5) .
C4 H4 0.9500 .
C4 C5 1.359(5) .
C5 H5 0.9500 .
C5 C6 1.402(6) .
C6 C7 1.407(5) .
C7 H7 0.9500 .
C7 C8 1.366(6) .
C8 H8 0.9500 .
C8 C9 1.417(5) .
C9 C10 1.439(5) .
C10 H10 0.9500 .
C11 C12 1.408(5) .
C11 C16 1.400(5) .
C12 H12 0.9500 .
C12 C13 1.383(6) .
C13 H13 0.9500 .
C13 C14 1.375(6) .
C14 C15 1.392(5) .
C14 C17 1.510(6) .
C15 H15 0.9500 .
C15 C16 1.378(5) .
C16 H16 0.9500 .
C17 H17A 0.9800 .
C17 H17B 0.9800 .
C17 H17C 0.9800 .
C18 H18A 0.9800 .
C18 H18B 0.9800 .
C18 H18C 0.9800 .
C18 C19 1.504(6) .
C19 C20 1.376(5) .
C20 H20 0.9500 .
C20 C21 1.369(6) .
C21 C22 1.508(6) .
C22 H22A 0.9800 .
C22 H22B 0.9800 .
C22 H22C 0.9800 .
C23 H23A 0.9800 .
C23 H23B 0.9800 .
C23 H23C 0.9800 .
C23 C24 1.524(5) .
C24 C25 1.378(5) .
C25 H25 0.9500 .
C25 C26 1.401(5) .
C26 C27 1.500(5) .
C27 H27A 0.9800 .
C27 H27B 0.9800 .
C27 H27C 0.9800 .

loop_
_geom_torsion_atom_site_label_1
_geom_torsion_atom_site_label_2
_geom_torsion_atom_site_label_3
_geom_torsion_atom_site_label_4
_geom_torsion
_geom_torsion_site_symmetry_1
Dy1 O1 C2 C1 5.8(4) .
Dy1 O1 C2 C1 -175.1(2) 2_765
Dy1 O1 C2 C3 5.1(5) 2_765
Dy1 O1 C2 C3 -174.0(3) .
Dy1 O2 C19 C18 -154.8(3) .
Dy1 O2 C19 C20 26.8(5) .
Dy1 O3 C21 C20 -15.2(6) .
Dy1 O3 C21 C22 164.5(3) .
Dy1 O4 C24 C23 -157.5(2) .
Dy1 O4 C24 C25 20.5(5) .
Dy1 O5 C26 C25 -11.7(5) .
Dy1 O5 C26 C27 167.9(2) .
Dy1 N1 C1 C2 -1.3(4) .
Dy1 N1 C1 C6 178.3(2) .
Dy1 N1 C9 C8 178.6(3) .
Dy1 N1 C9 C10 -2.8(4) .
Dy1 N2 C10 C9 0.1(4) .
Dy1 N2 C11 C12 147.9(3) .
Dy1 N2 C11 C16 -28.5(4) .
F1 C18 C19 O2 -81.2(5) .
F1 C18 C19 C20 97.3(5) .
F2 C18 C19 O2 161.0(4) .
F2 C18 C19 C20 -20.5(6) .
F3 C18 C19 O2 39.2(6) .
F3 C18 C19 C20 -142.4(5) .
F4 C23 C24 O4 -47.3(5) .
F4 C23 C24 C25 134.5(4) .
F5 C23 C24 O4 71.7(4) .
F5 C23 C24 C25 -106.4(4) .
F6 C23 C24 O4 -171.6(3) .
F6 C23 C24 C25 10.2(5) .
O1 C2 C3 C4 179.2(3) .
O2 C19 C20 C21 -1.4(6) .
O3 C21 C22 F1' 9.6(9) .
O3 C21 C22 F2' 146.4(6) .
O3 C21 C22 F3' -109.8(7) .
O4 C24 C25 C26 -1.8(6) .
O5 C26 C27 F4' -76.5(7) .
O5 C26 C27 F5' 159.4(6) .
O5 C26 C27 F6' 47.1(7) .
N1 C1 C2 O1 -2.9(4) .
N1 C1 C2 C3 177.0(3) .
N1 C1 C6 C5 -175.3(3) .
N1 C1 C6 C7 3.6(5) .
N1 C9 C10 N2 1.6(5) .
N2 C11 C12 C13 179.9(4) .
N2 C11 C16 C15 -179.8(3) .
C1 N1 C9 C8 -2.6(5) .
C1 N1 C9 C10 176.0(3) .
C1 C2 C3 C4 -0.6(5) .
C1 C6 C7 C8 -3.4(5) .
C2 C1 C6 C5 4.3(5) .
C2 C1 C6 C7 -176.8(3) .
C2 C3 C4 C5 2.3(6) .
C3 C4 C5 C6 -0.6(6) .
C4 C5 C6 C1 -2.7(5) .
C4 C5 C6 C7 178.6(4) .
C5 C6 C7 C8 175.4(4) .
C6 C1 C2 O1 177.5(3) .
C6 C1 C2 C3 -2.6(5) .
C6 C7 C8 C9 0.5(6) .
C7 C8 C9 N1 2.7(5) .
C7 C8 C9 C10 -175.9(4) .
C8 C9 C10 N2 -179.8(3) .
C9 N1 C1 C2 179.8(3) .
C9 N1 C1 C6 -0.6(4) .
C10 N2 C11 C12 -31.4(5) .
C10 N2 C11 C16 152.3(3) .
C11 N2 C10 C9 179.5(3) .
C11 C12 C13 C14 2.3(6) .
C12 C11 C16 C15 3.7(6) .
C12 C13 C14 C15 -0.5(6) .
C12 C13 C14 C17 179.2(4) .
C13 C14 C15 C16 0.4(6) .
C14 C15 C16 C11 -2.1(6) .
C16 C11 C12 C13 -3.7(6) .
C17 C14 C15 C16 -179.3(4) .
C18 C19 C20 C21 -179.7(3) .
C19 C20 C21 O3 -4.7(6) .
C19 C20 C21 C22 175.6(4) .
C20 C21 C22 F1' -170.7(7) .
C20 C21 C22 F2' -33.9(7) .
C20 C21 C22 F3' 69.9(7) .
C23 C24 C25 C26 176.1(3) .
C24 C25 C26 O5 -3.0(5) .
C24 C25 C26 C27 177.5(3) .
C25 C26 C27 F4' 103.0(7) .
C25 C26 C27 F5' -21.1(7) .
C25 C26 C27 F6' -133.3(7) .
